data_7250483
loop_
_publ_author_name
'Liu, Haitao'
'Li, Senlin'
'Zhao, Bo'
'Gu, Yanan'
'Sun, Qiaozhen'
'Zhang, Bingguang'

_publ_section_title
;
 Central metal ion of MOFs modulates the fluorescence detection of Fe3+
;
_journal_issue 26
_journal_name_full CrystEngComm
_journal_page_first 4582
_journal_page_last 4590
_journal_paper_doi 10.1039/D5CE00419E
_journal_volume 27
_journal_year 2025
_chemical_formula_moiety 'C20 H12 N4 O4 Sr'
_chemical_formula_sum 'C20 H12 N4 O4 Sr'
_chemical_formula_weight 459.96
_space_group_crystal_system orthorhombic
_space_group_IT_number 54
_space_group_name_Hall '-P 2a 2ac'
_space_group_name_H-M_alt 'P c c a'
_atom_sites_solution_hydrogens geom
_audit_creation_method SHELXL-2014/7
_audit_update_record
;
2024-11-22 deposited with the CCDC.	2025-05-28 downloaded from the CCDC.
;
_cell_angle_alpha 90
_cell_angle_beta 90
_cell_angle_gamma 90
_cell_formula_units_Z 4
_cell_length_a 15.9757(11)
_cell_length_b 12.5349(9)
_cell_length_c 8.3633(6)
_cell_measurement_reflns_used 10322
_cell_measurement_temperature 296(2)
_cell_measurement_theta_max 27.652
_cell_measurement_theta_min 2.549
_cell_volume 1674.8(2)
_computing_cell_refinement 'Bruker SMART'
_computing_data_collection 'Bruker SMART'
_computing_data_reduction 'Bruker SAINT'
_computing_molecular_graphics 'Bruker SHELXTL'
_computing_publication_material 'Bruker SHELXTL'
_computing_structure_refinement 'SHELXL-2014/7 (Sheldrick, 2014)'
_computing_structure_solution 'Bruker SHELXTL'
_diffrn_ambient_temperature 296(2)
_diffrn_measured_fraction_theta_full 0.996
_diffrn_measured_fraction_theta_max 0.995
_diffrn_measurement_device_type 'CCD Area Detector'
_diffrn_measurement_method 'phi and omega scans'
_diffrn_radiation_type MoK\a
_diffrn_radiation_wavelength 0.71073
_diffrn_reflns_av_R_equivalents 0.0392
_diffrn_reflns_av_unetI/netI 0.0287
_diffrn_reflns_Laue_measured_fraction_full 0.996
_diffrn_reflns_Laue_measured_fraction_max 0.995
_diffrn_reflns_limit_h_max 20
_diffrn_reflns_limit_h_min -14
_diffrn_reflns_limit_k_max 16
_diffrn_reflns_limit_k_min -15
_diffrn_reflns_limit_l_max 10
_diffrn_reflns_limit_l_min -10
_diffrn_reflns_number 9479
_diffrn_reflns_point_group_measured_fraction_full 0.996
_diffrn_reflns_point_group_measured_fraction_max 0.995
_diffrn_reflns_theta_full 25.242
_diffrn_reflns_theta_max 27.738
_diffrn_reflns_theta_min 3.024
_exptl_absorpt_coefficient_mu 3.259
_exptl_absorpt_correction_T_max 0.5432
_exptl_absorpt_correction_T_min 0.5265
_exptl_absorpt_correction_type multi-scan
_exptl_crystal_colour colorless
_exptl_crystal_density_diffrn 1.824
_exptl_crystal_description block
_exptl_crystal_F_000 920
_exptl_crystal_size_max 0.30
_exptl_crystal_size_mid 0.29
_exptl_crystal_size_min 0.28
_refine_diff_density_max 0.329
_refine_diff_density_min -0.293
_refine_diff_density_rms 0.065
_refine_ls_extinction_method none
_refine_ls_goodness_of_fit_ref 1.042
_refine_ls_hydrogen_treatment constr
_refine_ls_matrix_type full
_refine_ls_number_parameters 134
_refine_ls_number_reflns 1975
_refine_ls_number_restraints 0
_refine_ls_restrained_S_all 1.042
_refine_ls_R_factor_all 0.0368
_refine_ls_R_factor_gt 0.0235
_refine_ls_shift/su_max 0.000
_refine_ls_shift/su_mean 0.000
_refine_ls_structure_factor_coef Fsqd
_refine_ls_weighting_details 'w=1/[\s^2^(Fo^2^)+(0.0249P)^2^+0.7968P] where P=(Fo^2^+2Fc^2^)/3'
_refine_ls_weighting_scheme calc
_refine_ls_wR_factor_gt 0.0533
_refine_ls_wR_factor_ref 0.0567
_reflns_Friedel_coverage 0.000
_reflns_number_gt 1542
_reflns_number_total 1975
_reflns_threshold_expression 'I > 2\s(I)'
_cod_data_source_file d5ce00419e2.cif
_cod_data_source_block a
_cod_depositor_comments 'Adding full bibliography for 7250482--7250483.cif.'
_cod_database_code 7250483
_shelx_shelxl_version_number 2014/7
_shelx_space_group_comment
;
The symmetry employed for this shelxl refinement is uniquely defined
by the following loop, which should always be used as a source of
symmetry information in preference to the above space-group names.
They are only intended as comments.
;

loop_
_space_group_symop_operation_xyz
'x, y, z'
'-x+1/2, -y, z'
'-x, y, -z+1/2'
'x+1/2, -y, -z+1/2'
'-x, -y, -z'
'x-1/2, y, -z'
'x, -y, z-1/2'
'-x-1/2, y, z-1/2'

loop_
_atom_site_label
_atom_site_type_symbol
_atom_site_fract_x
_atom_site_fract_y
_atom_site_fract_z
_atom_site_U_iso_or_equiv
_atom_site_adp_type
_atom_site_occupancy
_atom_site_site_symmetry_order
_atom_site_calc_flag
_atom_site_refinement_flags_posn
_atom_site_refinement_flags_adp
_atom_site_refinement_flags_occupancy
_atom_site_disorder_assembly
_atom_site_disorder_group
Sr1 Sr 0.2500 0.0000 0.14677(3) 0.01246(8) Uani 1 2 d S T P . .
O1 O 0.38156(10) -0.12812(12) 0.10081(15) 0.0247(3) Uani 1 1 d . . . . .
O2 O 0.34086(9) -0.03407(12) -0.10958(16) 0.0205(3) Uani 1 1 d . . . . .
C3 C 0.5000 -0.1072(2) -0.2500 0.0160(6) Uani 1 2 d S T P . .
H3A H 0.5000 -0.0330 -0.2500 0.019 Uiso 1 2 calc R U P . .
C1 C 0.38582(11) -0.10457(14) -0.0438(2) 0.0143(4) Uani 1 1 d . . . . .
C4 C 0.44841(13) -0.27405(15) -0.1469(2) 0.0171(4) Uani 1 1 d . . . . .
H5A H 0.4147 -0.3106 -0.0747 0.020 Uiso 1 1 calc R U . . .
N2 N 0.37708(11) 0.32642(13) -0.0754(2) 0.0195(4) Uani 1 1 d . . . . .
C11 C 0.36713(13) 0.21877(15) -0.0562(2) 0.0205(4) Uani 1 1 d . . . . .
H7A H 0.4002 0.1680 -0.1071 0.025 Uiso 1 1 calc R U . . .
N1 N 0.30591(11) 0.19503(13) 0.0418(2) 0.0244(4) Uani 1 1 d . . . . .
C2 C 0.44632(12) -0.16309(15) -0.1497(2) 0.0147(4) Uani 1 1 d . . . . .
C6 C 0.5000 -0.4509(2) -0.2500 0.0183(6) Uani 1 2 d S T P . .
C10 C 0.31638(15) 0.37263(17) 0.0203(3) 0.0346(6) Uani 1 1 d . . . . .
H10A H 0.3068 0.4452 0.0343 0.042 Uiso 1 1 calc R U . . .
C9 C 0.43928(12) 0.38108(15) -0.1670(2) 0.0171(4) Uani 1 1 d . . . . .
C5 C 0.5000 -0.3317(2) -0.2500 0.0164(6) Uani 1 2 d S T P . .
C12 C 0.27389(15) 0.29213(18) 0.0892(3) 0.0334(6) Uani 1 1 d . . . . .
H15A H 0.2291 0.3008 0.1591 0.040 Uiso 1 1 calc R U . . .
C7 C 0.43789(13) -0.50827(15) -0.1699(2) 0.0200(4) Uani 1 1 d . . . . .
H7B H 0.3951 -0.4719 -0.1178 0.024 Uiso 1 1 calc R U . . .
C8 C 0.5000 0.3246(2) -0.2500 0.0204(6) Uani 1 2 d S T P . .
H8A H 0.5000 0.2504 -0.2500 0.025 Uiso 1 2 calc R U P . .

loop_
_atom_site_aniso_label
_atom_site_aniso_U_11
_atom_site_aniso_U_22
_atom_site_aniso_U_33
_atom_site_aniso_U_23
_atom_site_aniso_U_13
_atom_site_aniso_U_12
Sr1 0.01359(13) 0.01315(12) 0.01064(12) 0.000 0.000 0.00021(12)
O1 0.0295(8) 0.0307(8) 0.0138(7) 0.0031(6) 0.0028(6) 0.0126(7)
O2 0.0205(8) 0.0234(7) 0.0177(7) 0.0029(5) 0.0017(6) 0.0100(6)
C3 0.0162(14) 0.0118(12) 0.0199(13) 0.000 -0.0027(11) 0.000
C1 0.0131(9) 0.0130(9) 0.0170(9) -0.0017(7) -0.0002(8) -0.0015(8)
C4 0.0176(10) 0.0164(9) 0.0171(10) 0.0015(7) 0.0040(8) -0.0018(8)
N2 0.0187(9) 0.0145(8) 0.0254(9) 0.0008(7) 0.0040(7) -0.0012(7)
C11 0.0241(11) 0.0155(9) 0.0220(10) 0.0018(8) 0.0011(9) -0.0005(9)
N1 0.0263(10) 0.0209(9) 0.0259(9) 0.0028(7) 0.0035(8) -0.0046(8)
C2 0.0129(10) 0.0167(9) 0.0146(9) -0.0014(7) -0.0007(7) 0.0023(8)
C6 0.0212(15) 0.0159(14) 0.0177(14) 0.000 0.0014(12) 0.000
C10 0.0324(13) 0.0195(11) 0.0520(16) -0.0003(10) 0.0207(12) 0.0015(10)
C9 0.0170(10) 0.0159(9) 0.0184(10) 0.0020(8) 0.0001(8) -0.0025(8)
C5 0.0167(15) 0.0137(13) 0.0190(14) 0.000 0.0009(12) 0.000
C12 0.0306(13) 0.0258(12) 0.0437(15) 0.0001(10) 0.0177(11) -0.0021(10)
C7 0.0208(10) 0.0143(9) 0.0250(10) -0.0006(9) 0.0061(8) 0.0010(9)
C8 0.0216(16) 0.0115(13) 0.0282(16) 0.000 0.0028(13) 0.000

loop_
_atom_type_symbol
_atom_type_description
_atom_type_scat_dispersion_real
_atom_type_scat_dispersion_imag
_atom_type_scat_source
C C 0.0033 0.0016 'International Tables Vol C Tables 4.2.6.8 and 6.1.1.4'
H H 0.0000 0.0000 'International Tables Vol C Tables 4.2.6.8 and 6.1.1.4'
N N 0.0061 0.0033 'International Tables Vol C Tables 4.2.6.8 and 6.1.1.4'
O O 0.0106 0.0060 'International Tables Vol C Tables 4.2.6.8 and 6.1.1.4'
Sr Sr -1.5307 3.2498 'International Tables Vol C Tables 4.2.6.8 and 6.1.1.4'

loop_
_geom_angle_atom_site_label_1
_geom_angle_atom_site_label_2
_geom_angle_atom_site_label_3
_geom_angle
_geom_angle_site_symmetry_1
_geom_angle_site_symmetry_3
_geom_angle_publ_flag
O2 Sr1 O2 73.19(6) 7_556 8_656 ?
O2 Sr1 O2 111.53(6) 7_556 . ?
O2 Sr1 O2 160.90(6) 8_656 . ?
O2 Sr1 O2 160.90(6) 7_556 2 ?
O2 Sr1 O2 111.53(6) 8_656 2 ?
O2 Sr1 O2 70.42(6) . 2 ?
O2 Sr1 O1 117.65(5) 7_556 2 ?
O2 Sr1 O1 76.52(5) 8_656 2 ?
O2 Sr1 O1 114.54(4) . 2 ?
O2 Sr1 O1 49.44(4) 2 2 ?
O2 Sr1 O1 76.52(5) 7_556 . ?
O2 Sr1 O1 117.65(5) 8_656 . ?
O2 Sr1 O1 49.44(4) . . ?
O2 Sr1 O1 114.53(4) 2 . ?
O1 Sr1 O1 163.46(6) 2 . ?
O2 Sr1 N1 85.47(5) 7_556 . ?
O2 Sr1 N1 126.32(5) 8_656 . ?
O2 Sr1 N1 72.77(5) . . ?
O2 Sr1 N1 76.93(5) 2 . ?
O1 Sr1 N1 71.03(5) 2 . ?
O1 Sr1 N1 103.48(5) . . ?
O2 Sr1 N1 126.32(5) 7_556 2 ?
O2 Sr1 N1 85.47(5) 8_656 2 ?
O2 Sr1 N1 76.93(5) . 2 ?
O2 Sr1 N1 72.77(5) 2 2 ?
O1 Sr1 N1 103.48(5) 2 2 ?
O1 Sr1 N1 71.03(5) . 2 ?
N1 Sr1 N1 142.71(8) . 2 ?
O2 Sr1 C1 94.97(5) 7_556 . ?
O2 Sr1 C1 140.19(5) 8_656 . ?
O2 Sr1 C1 24.91(4) . . ?
O2 Sr1 C1 92.13(5) 2 . ?
O1 Sr1 C1 139.14(5) 2 . ?
O1 Sr1 C1 24.59(4) . . ?
N1 Sr1 C1 89.07(5) . . ?
N1 Sr1 C1 71.09(5) 2 . ?
O2 Sr1 C1 140.19(5) 7_556 2 ?
O2 Sr1 C1 94.97(5) 8_656 2 ?
O2 Sr1 C1 92.13(5) . 2 ?
O2 Sr1 C1 24.91(4) 2 2 ?
O1 Sr1 C1 24.59(4) 2 2 ?
O1 Sr1 C1 139.14(5) . 2 ?
N1 Sr1 C1 71.09(5) . 2 ?
N1 Sr1 C1 89.07(5) 2 2 ?
C1 Sr1 C1 115.68(7) . 2 ?
O2 Sr1 Sr1 143.41(3) 7_556 7 ?
O2 Sr1 Sr1 143.41(3) 8_656 7 ?
O2 Sr1 Sr1 35.21(3) . 7 ?
O2 Sr1 Sr1 35.21(3) 2 7 ?
O1 Sr1 Sr1 81.73(3) 2 7 ?
O1 Sr1 Sr1 81.73(3) . 7 ?
N1 Sr1 Sr1 71.36(4) . 7 ?
N1 Sr1 Sr1 71.36(4) 2 7 ?
C1 Sr1 Sr1 57.84(4) . 7 ?
C1 Sr1 Sr1 57.84(4) 2 7 ?
O2 Sr1 Sr1 36.59(3) 7_556 7_556 ?
O2 Sr1 Sr1 36.59(3) 8_656 7_556 ?
O2 Sr1 Sr1 144.79(3) . 7_556 ?
O2 Sr1 Sr1 144.79(3) 2 7_556 ?
O1 Sr1 Sr1 98.27(3) 2 7_556 ?
O1 Sr1 Sr1 98.27(3) . 7_556 ?
N1 Sr1 Sr1 108.64(4) . 7_556 ?
N1 Sr1 Sr1 108.64(4) 2 7_556 ?
C1 Sr1 Sr1 122.16(4) . 7_556 ?
C1 Sr1 Sr1 122.16(4) 2 7_556 ?
Sr1 Sr1 Sr1 180.0 7 7_556 ?
C1 O1 Sr1 92.30(12) . . ?
C1 O2 Sr1 142.33(12) . 7 ?
C1 O2 Sr1 94.16(11) . . ?
Sr1 O2 Sr1 108.19(5) 7 . ?
C2 C3 C2 119.4(2) . 3_654 ?
C2 C3 H3A 120.3 . . ?
C2 C3 H3A 120.3 3_654 . ?
O1 C1 O2 123.80(18) . . ?
O1 C1 C2 119.43(17) . . ?
O2 C1 C2 116.77(16) . . ?
O1 C1 Sr1 63.11(10) . . ?
O2 C1 Sr1 60.92(10) . . ?
C2 C1 Sr1 173.61(13) . . ?
C2 C4 C5 121.44(19) . . ?
C2 C4 H5A 119.3 . . ?
C5 C4 H5A 119.3 . . ?
C11 N2 C10 105.27(17) . . ?
C11 N2 C9 128.06(17) . . ?
C10 N2 C9 126.60(17) . . ?
N1 C11 N2 112.60(18) . . ?
N1 C11 H7A 123.7 . . ?
N2 C11 H7A 123.7 . . ?
C11 N1 C12 104.86(17) . . ?
C11 N1 Sr1 130.15(14) . . ?
C12 N1 Sr1 124.97(14) . . ?
C3 C2 C4 119.95(18) . . ?
C3 C2 C1 120.46(17) . . ?
C4 C2 C1 119.59(17) . . ?
C7 C6 C7 118.0(2) . 3_654 ?
C7 C6 C5 120.99(12) . . ?
C7 C6 C5 120.99(12) 3_654 . ?
C12 C10 N2 106.69(19) . . ?
C12 C10 H10A 126.7 . . ?
N2 C10 H10A 126.7 . . ?
C8 C9 C7 120.85(19) . 1_565 ?
C8 C9 N2 120.64(18) . . ?
C7 C9 N2 118.51(18) 1_565 . ?
C4 C5 C4 117.6(2) 3_654 . ?
C4 C5 C6 121.19(12) 3_654 . ?
C4 C5 C6 121.19(12) . . ?
C10 C12 N1 110.6(2) . . ?
C10 C12 H15A 124.7 . . ?
N1 C12 H15A 124.7 . . ?
C9 C7 C6 120.77(19) 1_545 . ?
C9 C7 H7B 119.6 1_545 . ?
C6 C7 H7B 119.6 . . ?
C9 C8 C9 118.6(2) 3_654 . ?
C9 C8 H8A 120.7 3_654 . ?
C9 C8 H8A 120.7 . . ?

loop_
_geom_bond_atom_site_label_1
_geom_bond_atom_site_label_2
_geom_bond_distance
_geom_bond_site_symmetry_2
_geom_bond_publ_flag
Sr1 O2 2.5380(14) 7_556 ?
Sr1 O2 2.5380(14) 8_656 ?
Sr1 O2 2.6241(14) . ?
Sr1 O2 2.6241(14) 2 ?
Sr1 O1 2.6729(14) 2 ?
Sr1 O1 2.6729(14) . ?
Sr1 N1 2.7469(17) . ?
Sr1 N1 2.7469(17) 2 ?
Sr1 C1 2.9945(19) . ?
Sr1 C1 2.9945(19) 2 ?
Sr1 Sr1 4.1816(3) 7 ?
Sr1 Sr1 4.1817(3) 7_556 ?
O1 C1 1.247(2) . ?
O2 C1 1.265(2) . ?
O2 Sr1 2.5380(14) 7 ?
C3 C2 1.389(2) . ?
C3 C2 1.389(2) 3_654 ?
C3 H3A 0.9300 . ?
C1 C2 1.502(3) . ?
C4 C2 1.391(3) . ?
C4 C5 1.394(2) . ?
C4 H5A 0.9300 . ?
N2 C11 1.368(2) . ?
N2 C10 1.384(3) . ?
N2 C9 1.430(2) . ?
C11 N1 1.310(3) . ?
C11 H7A 0.9300 . ?
N1 C12 1.379(3) . ?
C6 C7 1.397(2) . ?
C6 C7 1.397(2) 3_654 ?
C6 C5 1.495(4) . ?
C10 C12 1.346(3) . ?
C10 H10A 0.9300 . ?
C9 C8 1.387(2) . ?
C9 C7 1.387(3) 1_565 ?
C5 C4 1.394(2) 3_654 ?
C12 H15A 0.9300 . ?
C7 C9 1.387(3) 1_545 ?
C7 H7B 0.9300 . ?
C8 C9 1.387(2) 3_654 ?
C8 H8A 0.9300 . ?
